data_4320846
loop_
_publ_author_name
'D. Cunningham'
'P. McArdle'
'M. Mitchell'
'N. N\'i Chonchubhair'
'M. O'Gara'
'Federico Franceschi'
'Carlo Floriani'

_publ_section_title
;
 Adduct Formation between Alkali Metal Ions and Divalent Metal
 Salicylaldimine Complexes Having Methoxy Substituents. A Structural
 Investigation
;
_journal_name_full 'Inorganic Chemistry'
_journal_page_first 1639
_journal_page_last 1649
_journal_paper_doi 10.1021/ic990496p
_journal_volume 39
_journal_year 2000
_chemical_formula_sum 'C19 H21 Cu N3 Na O8'
_chemical_formula_weight 505.92
_chemical_name_common Na(NO3)(MeOH).Cu(3-MeOsalen)
_chemical_name_systematic
; 
 [Sodium nitrate / methanol (1/1)] / N.N'-bis(3-methoxysalicylidene)
 ethane-1,2-diaminato copper(II) (1/1) 

;
_space_group_IT_number 2
_symmetry_cell_setting triclinic
_symmetry_space_group_name_Hall '-P 1'
_symmetry_space_group_name_H-M 'P -1'
_atom_sites_solution_hydrogens geom
_atom_sites_solution_primary direct
_atom_sites_solution_secondary difmap
_audit_creation_method SHELXL-97
_cell_angle_alpha 94.804(5)
_cell_angle_beta 98.669(7)
_cell_angle_gamma 99.26(6)
_cell_formula_units_Z 2
_cell_length_a 7.2247(7)
_cell_length_b 11.0427(6)
_cell_length_c 13.5610(12)
_cell_measurement_reflns_used 25
_cell_measurement_temperature 293(2)
_cell_measurement_theta_max 18
_cell_measurement_theta_min 12
_cell_volume 1049.1(3)
_computing_cell_refinement 'CELDIM in CAD4-PC-Software'
_computing_data_collection 'CAD4-PC-Software (Enraf-Nonius, 1992)'
_computing_data_reduction 'XCAD (McArdle & Higgins, 1995)'
_computing_molecular_graphics 'ORTEX (P.McArdle, 1995)'
_computing_publication_material 'SHELXL-97/2 (Sheldrick,1997)'
_computing_structure_refinement 'SHELXL-97 (Sheldrick, 1997)'
_computing_structure_solution 'SHELXS-97 (Sheldrick, 1990)'
_diffrn_ambient_temperature 293(2)
_diffrn_measured_fraction_theta_full 0.531
_diffrn_measured_fraction_theta_max 0.531
_diffrn_measurement_device_type '4-circle diffractometer'
_diffrn_measurement_method 'scintillation counter'
_diffrn_radiation_monochromator graphite
_diffrn_radiation_source 'fine-focus sealed tube'
_diffrn_radiation_type MoK\a
_diffrn_radiation_wavelength 0.71069
_diffrn_reflns_av_R_equivalents 0.0088
_diffrn_reflns_av_sigmaI/netI 0.0270
_diffrn_reflns_limit_h_max 8
_diffrn_reflns_limit_h_min 0
_diffrn_reflns_limit_k_max 12
_diffrn_reflns_limit_k_min -12
_diffrn_reflns_limit_l_max 14
_diffrn_reflns_limit_l_min -14
_diffrn_reflns_number 6597
_diffrn_reflns_theta_full 37.88
_diffrn_reflns_theta_max 37.88
_diffrn_reflns_theta_min 2.29
_exptl_absorpt_coefficient_mu 1.115
_exptl_crystal_colour Deep_Green
_exptl_crystal_density_diffrn 1.602
_exptl_crystal_density_method 'not measured'
_exptl_crystal_description Parallelepiped
_exptl_crystal_F_000 520
_exptl_crystal_size_max 0.30
_exptl_crystal_size_mid 0.20
_exptl_crystal_size_min 0.15
_refine_diff_density_max 0.488
_refine_diff_density_min -0.864
_refine_diff_density_rms 0.132
_refine_ls_extinction_method none
_refine_ls_goodness_of_fit_ref 1.050
_refine_ls_hydrogen_treatment mixed
_refine_ls_matrix_type full
_refine_ls_number_parameters 289
_refine_ls_number_reflns 6024
_refine_ls_number_restraints 0
_refine_ls_restrained_S_all 1.050
_refine_ls_R_factor_all 0.0568
_refine_ls_R_factor_gt 0.0389
_refine_ls_shift/su_max 0.001
_refine_ls_shift/su_mean 0.000
_refine_ls_structure_factor_coef Fsqd
_refine_ls_weighting_details 'calc w=1/[\s^2^(Fo^2^)+(0.0711P)^2^+0.1130P] where P=(Fo^2^+2Fc^2^)/3'
_refine_ls_weighting_scheme calc
_refine_ls_wR_factor_gt 0.1090
_refine_ls_wR_factor_ref 0.1154
_reflns_number_gt 4371
_reflns_number_total 6024
_reflns_threshold_expression >2sigma(I)
_cod_data_source_file ic990496p_1.cif
_cod_data_source_block Na(NO3)(MeOH).CuL1
_cod_original_cell_volume 1049.12(15)
_cod_database_code 4320846

loop_
_symmetry_equiv_pos_as_xyz
'x, y, z'
'-x, -y, -z'

loop_
_atom_site_label
_atom_site_type_symbol
_atom_site_fract_x
_atom_site_fract_y
_atom_site_fract_z
_atom_site_U_iso_or_equiv
_atom_site_adp_type
_atom_site_occupancy
_atom_site_symmetry_multiplicity
_atom_site_calc_flag
_atom_site_refinement_flags
_atom_site_disorder_assembly
_atom_site_disorder_group
Cu1 Cu 0.03281(3) 0.497458(18) 0.268948(16) 0.03769(9) Uani 1 1 d . . .
Na1 Na 0.02398(12) 0.19348(7) 0.26873(6) 0.04476(19) Uani 1 1 d . . .
O1 O 0.1250(2) 0.38866(12) 0.35586(10) 0.0445(3) Uani 1 1 d . . .
O2 O -0.0471(2) 0.35662(13) 0.17423(11) 0.0491(3) Uani 1 1 d . . .
O3 O 0.2246(3) 0.20716(13) 0.44209(11) 0.0555(4) Uani 1 1 d . . .
O4 O -0.1409(2) 0.13958(14) 0.07935(11) 0.0552(4) Uani 1 1 d . . .
N1 N 0.1267(2) 0.64187(14) 0.36300(13) 0.0409(3) Uani 1 1 d . . .
N2 N -0.0679(2) 0.60731(15) 0.18014(13) 0.0424(3) Uani 1 1 d . . .
C1 C 0.2073(2) 0.41607(17) 0.44974(13) 0.0369(4) Uani 1 1 d . . .
C2 C 0.2640(3) 0.31772(18) 0.50091(14) 0.0395(4) Uani 1 1 d . . .
C3 C 0.3517(3) 0.3367(2) 0.59976(14) 0.0440(4) Uani 1 1 d . . .
H1 H 0.3896 0.2714 0.6320 0.057 Uiso 1 1 calc R . .
C4 C 0.3831(3) 0.4561(2) 0.65127(15) 0.0503(5) Uani 1 1 d . . .
H2 H 0.4410 0.4695 0.7182 0.065 Uiso 1 1 calc R . .
C5 C 0.3299(3) 0.5518(2) 0.60445(15) 0.0469(4) Uani 1 1 d . . .
H3 H 0.3521 0.6300 0.6400 0.061 Uiso 1 1 calc R . .
C6 C 0.2415(3) 0.53527(17) 0.50290(14) 0.0388(4) Uani 1 1 d . . .
C7 C 0.1992(3) 0.64151(17) 0.45568(15) 0.0423(4) Uani 1 1 d . . .
H4 H 0.2267 0.7169 0.4957 0.055 Uiso 1 1 calc R . .
C8 C 0.1066(4) 0.75815(19) 0.31968(19) 0.0560(5) Uani 1 1 d . . .
H5 H 0.2277 0.7953 0.3033 0.073 Uiso 1 1 calc R . .
H6 H 0.0712 0.8154 0.3687 0.073 Uiso 1 1 calc R . .
C9 C -0.0433(4) 0.73514(19) 0.22563(17) 0.0514(5) Uani 1 1 d . . .
H7 H -0.1633 0.7516 0.2425 0.067 Uiso 1 1 calc R . .
H8 H -0.0055 0.7909 0.1778 0.067 Uiso 1 1 calc R . .
C10 C -0.1630(3) 0.57466(19) 0.09103(15) 0.0442(4) Uani 1 1 d . . .
H9 H -0.2051 0.6367 0.0560 0.057 Uiso 1 1 calc R . .
C11 C -0.2100(3) 0.4514(2) 0.04094(14) 0.0421(4) Uani 1 1 d . . .
C12 C -0.3233(3) 0.4310(2) -0.05601(16) 0.0527(5) Uani 1 1 d . . .
H10 H -0.3621 0.4977 -0.0857 0.069 Uiso 1 1 calc R . .
C13 C -0.3760(3) 0.3163(3) -0.10611(17) 0.0582(6) Uani 1 1 d . . .
H11 H -0.4520 0.3051 -0.1691 0.076 Uiso 1 1 calc R . .
C14 C -0.3172(3) 0.2148(2) -0.06402(16) 0.0501(5) Uani 1 1 d . . .
H12 H -0.3531 0.1363 -0.0989 0.065 Uiso 1 1 calc R . .
C15 C -0.2053(3) 0.23172(19) 0.02970(14) 0.0425(4) Uani 1 1 d . . .
C16 C -0.1501(3) 0.34987(18) 0.08499(14) 0.0394(4) Uani 1 1 d . . .
C17 C 0.2917(5) 0.1049(2) 0.4805(2) 0.0719(8) Uani 1 1 d . . .
H13 H 0.2567 0.0348 0.4304 0.093 Uiso 1 1 calc R . .
H14 H 0.2365 0.0864 0.5388 0.093 Uiso 1 1 calc R . .
H15 H 0.4277 0.1237 0.4986 0.093 Uiso 1 1 calc R . .
C18 C -0.2154(4) 0.0159(2) 0.0390(2) 0.0713(7) Uani 1 1 d . . .
H16 H -0.1565 -0.0390 0.0797 0.093 Uiso 1 1 calc R . .
H17 H -0.1899 0.0030 -0.0282 0.093 Uiso 1 1 calc R . .
H18 H -0.3503 -0.0002 0.0381 0.093 Uiso 1 1 calc R . .
O5 O -0.3110(3) 0.13349(17) 0.3076(2) 0.0847(6) Uani 1 1 d . . .
O6 O -0.4560(3) -0.0535(2) 0.28121(17) 0.0867(6) Uani 1 1 d . . .
O7 O -0.1505(3) -0.00960(16) 0.29127(16) 0.0699(5) Uani 1 1 d . . .
N3 N -0.3071(3) 0.02267(17) 0.29329(13) 0.0501(4) Uani 1 1 d . . .
O8 O 0.2912(3) 0.13806(19) 0.20630(14) 0.0682(5) Uani 1 1 d . . .
C19 C 0.3707(4) 0.2363(3) 0.1568(2) 0.0757(8) Uani 1 1 d . . .
H19 H 0.4795 0.2155 0.1308 0.098 Uiso 1 1 calc R . .
H20 H 0.4090 0.3097 0.2033 0.098 Uiso 1 1 calc R . .
H21 H 0.2778 0.2504 0.1025 0.098 Uiso 1 1 calc R . .

loop_
_atom_site_aniso_label
_atom_site_aniso_U_11
_atom_site_aniso_U_22
_atom_site_aniso_U_33
_atom_site_aniso_U_23
_atom_site_aniso_U_13
_atom_site_aniso_U_12
Cu1 0.04522(14) 0.02696(13) 0.03930(15) 0.00293(8) -0.00075(8) 0.00931(8)
Na1 0.0544(4) 0.0306(4) 0.0473(5) 0.0024(3) 0.0013(3) 0.0092(3)
O1 0.0597(8) 0.0309(6) 0.0376(7) -0.0009(5) -0.0104(5) 0.0117(5)
O2 0.0659(9) 0.0352(7) 0.0409(7) 0.0008(5) -0.0128(6) 0.0152(6)
O3 0.0847(11) 0.0355(7) 0.0417(8) 0.0007(6) -0.0104(7) 0.0184(7)
O4 0.0725(10) 0.0372(7) 0.0474(8) -0.0024(6) -0.0128(7) 0.0089(7)
N1 0.0443(8) 0.0284(8) 0.0490(10) 0.0030(6) 0.0064(6) 0.0051(6)
N2 0.0514(9) 0.0351(8) 0.0451(9) 0.0087(6) 0.0115(7) 0.0151(6)
C1 0.0355(8) 0.0353(9) 0.0371(9) 0.0001(6) 0.0005(6) 0.0056(6)
C2 0.0418(9) 0.0395(9) 0.0356(9) 0.0022(7) 0.0016(7) 0.0086(7)
C3 0.0440(10) 0.0511(11) 0.0368(10) 0.0066(8) 0.0023(7) 0.0111(8)
C4 0.0522(11) 0.0622(13) 0.0318(10) -0.0010(8) -0.0003(8) 0.0063(9)
C5 0.0494(10) 0.0460(11) 0.0394(10) -0.0076(8) 0.0045(8) -0.0001(8)
C6 0.0365(8) 0.0389(9) 0.0377(10) -0.0034(7) 0.0045(6) 0.0025(7)
C7 0.0438(9) 0.0305(9) 0.0488(11) -0.0061(7) 0.0078(7) 0.0008(7)
C8 0.0654(13) 0.0303(10) 0.0688(15) 0.0054(9) 0.0038(10) 0.0048(9)
C9 0.0745(14) 0.0337(10) 0.0499(12) 0.0085(8) 0.0114(10) 0.0184(9)
C10 0.0503(10) 0.0447(11) 0.0445(11) 0.0176(8) 0.0111(8) 0.0196(8)
C11 0.0406(9) 0.0517(11) 0.0369(10) 0.0103(8) 0.0062(7) 0.0140(8)
C12 0.0526(11) 0.0669(14) 0.0423(12) 0.0171(9) 0.0011(8) 0.0219(10)
C13 0.0554(12) 0.0769(16) 0.0378(11) 0.0061(10) -0.0091(8) 0.0141(11)
C14 0.0469(10) 0.0592(13) 0.0384(11) 0.0012(8) -0.0019(8) 0.0028(9)
C15 0.0423(9) 0.0454(10) 0.0373(10) 0.0024(7) 0.0006(7) 0.0074(7)
C16 0.0395(9) 0.0443(10) 0.0336(9) 0.0058(7) 0.0009(6) 0.0089(7)
C17 0.110(2) 0.0450(13) 0.0596(15) 0.0097(11) -0.0071(14) 0.0302(13)
C18 0.0865(18) 0.0410(12) 0.0733(17) -0.0069(11) -0.0130(13) 0.0039(11)
O5 0.0787(13) 0.0461(10) 0.1331(19) 0.0053(11) 0.0195(12) 0.0230(9)
O6 0.0755(13) 0.0837(14) 0.0817(14) 0.0116(11) -0.0080(10) -0.0241(11)
O7 0.0766(12) 0.0482(9) 0.0933(14) 0.0160(9) 0.0203(10) 0.0262(8)
N3 0.0583(10) 0.0443(10) 0.0446(10) 0.0081(7) -0.0004(7) 0.0068(8)
O8 0.0665(10) 0.0840(13) 0.0595(10) 0.0127(9) 0.0073(8) 0.0296(9)
C19 0.0744(17) 0.0783(19) 0.0705(18) -0.0039(14) 0.0111(13) 0.0087(14)

loop_
_atom_type_symbol
_atom_type_description
_atom_type_scat_dispersion_real
_atom_type_scat_dispersion_imag
_atom_type_scat_source
C C 0.0033 0.0016 'International Tables Vol C Tables 4.2.6.8 and 6.1.1.4'
H H 0.0000 0.0000 'International Tables Vol C Tables 4.2.6.8 and 6.1.1.4'
N N 0.0061 0.0033 'International Tables Vol C Tables 4.2.6.8 and 6.1.1.4'
O O 0.0106 0.0060 'International Tables Vol C Tables 4.2.6.8 and 6.1.1.4'
Cu Cu 0.3201 1.2651 'International Tables Vol C Tables 4.2.6.8 and 6.1.1.4'
Na Na 0.0362 0.0249 'International Tables Vol C Tables 4.2.6.8 and 6.1.1.4'

loop_
_geom_angle_atom_site_label_1
_geom_angle_atom_site_label_2
_geom_angle_atom_site_label_3
_geom_angle
_geom_angle_site_symmetry_1
_geom_angle_site_symmetry_3
_geom_angle_publ_flag
O1 Cu1 O2 85.45(6) . . ?
O1 Cu1 N1 94.43(7) . . ?
O2 Cu1 N1 177.02(7) . . ?
O1 Cu1 N2 178.61(7) . . ?
O2 Cu1 N2 94.12(7) . . ?
N1 Cu1 N2 86.07(7) . . ?
O1 Cu1 Na1 41.98(4) . . ?
O2 Cu1 Na1 43.74(5) . . ?
N1 Cu1 Na1 136.35(5) . . ?
N2 Cu1 Na1 137.45(6) . . ?
O1 Na1 O8 106.34(8) . . ?
O1 Na1 O2 65.94(5) . . ?
O8 Na1 O2 102.84(8) . . ?
O1 Na1 O7 139.53(7) . . ?
O8 Na1 O7 101.31(8) . . ?
O2 Na1 O7 134.83(7) . . ?
O1 Na1 O3 62.99(6) . . ?
O8 Na1 O3 85.78(6) . . ?
O2 Na1 O3 128.53(6) . . ?
O7 Na1 O3 90.69(7) . . ?
O1 Na1 O5 102.81(8) . . ?
O8 Na1 O5 150.01(7) . . ?
O2 Na1 O5 95.28(8) . . ?
O7 Na1 O5 50.10(7) . . ?
O3 Na1 O5 101.44(8) . . ?
O1 Na1 O4 127.03(6) . . ?
O8 Na1 O4 83.32(6) . . ?
O2 Na1 O4 61.16(5) . . ?
O7 Na1 O4 84.68(7) . . ?
O3 Na1 O4 167.08(6) . . ?
O5 Na1 O4 84.83(8) . . ?
O1 Na1 N3 125.23(7) . . ?
O8 Na1 N3 125.06(7) . . ?
O2 Na1 N3 113.72(6) . . ?
O7 Na1 N3 25.41(6) . . ?
O3 Na1 N3 100.44(6) . . ?
O5 Na1 N3 25.24(6) . . ?
O4 Na1 N3 80.36(6) . . ?
O1 Na1 Cu1 32.83(3) . . ?
O8 Na1 Cu1 110.11(7) . . ?
O2 Na1 Cu1 33.30(4) . . ?
O7 Na1 Cu1 148.27(5) . . ?
O3 Na1 Cu1 95.80(5) . . ?
O5 Na1 Cu1 98.19(7) . . ?
O4 Na1 Cu1 94.45(5) . . ?
N3 Na1 Cu1 123.15(6) . . ?
C1 O1 Cu1 126.95(12) . . ?
C1 O1 Na1 127.35(12) . . ?
Cu1 O1 Na1 105.19(6) . . ?
C16 O2 Cu1 127.11(13) . . ?
C16 O2 Na1 128.67(13) . . ?
Cu1 O2 Na1 102.97(6) . . ?
C2 O3 C17 118.85(17) . . ?
C2 O3 Na1 118.40(12) . . ?
C17 O3 Na1 122.74(14) . . ?
C15 O4 C18 117.95(17) . . ?
C15 O4 Na1 118.27(11) . . ?
C18 O4 Na1 120.89(15) . . ?
C7 N1 C8 121.39(17) . . ?
C7 N1 Cu1 125.14(13) . . ?
C8 N1 Cu1 113.46(14) . . ?
C10 N2 C9 120.32(17) . . ?
C10 N2 Cu1 125.41(14) . . ?
C9 N2 Cu1 114.04(13) . . ?
O1 C1 C2 116.87(16) . . ?
O1 C1 C6 124.75(17) . . ?
C2 C1 C6 118.38(17) . . ?
O3 C2 C3 125.27(18) . . ?
O3 C2 C1 113.23(15) . . ?
C3 C2 C1 121.49(18) . . ?
C2 C3 C4 119.05(19) . . ?
C5 C4 C3 120.81(18) . . ?
C4 C5 C6 121.31(19) . . ?
C5 C6 C1 118.95(19) . . ?
C5 C6 C7 118.73(17) . . ?
C1 C6 C7 122.23(17) . . ?
N1 C7 C6 125.90(17) . . ?
N1 C8 C9 110.89(17) . . ?
N2 C9 C8 110.69(17) . . ?
N2 C10 C11 125.95(18) . . ?
C16 C11 C12 119.0(2) . . ?
C16 C11 C10 122.46(18) . . ?
C12 C11 C10 118.56(19) . . ?
C13 C12 C11 121.3(2) . . ?
C12 C13 C14 120.55(19) . . ?
C15 C14 C13 119.6(2) . . ?
O4 C15 C14 125.04(19) . . ?
O4 C15 C16 113.49(16) . . ?
C14 C15 C16 121.45(19) . . ?
O2 C16 C15 117.13(17) . . ?
O2 C16 C11 124.73(18) . . ?
C15 C16 C11 118.14(17) . . ?
N3 O5 Na1 92.51(15) . . ?
N3 O7 Na1 96.63(13) . . ?
O5 N3 O6 120.1(2) . . ?
O5 N3 O7 118.2(2) . . ?
O6 N3 O7 121.7(2) . . ?
O5 N3 Na1 62.25(13) . . ?
O6 N3 Na1 165.98(16) . . ?
O7 N3 Na1 57.96(11) . . ?
C19 O8 Na1 108.21(17) . . ?

loop_
_geom_bond_atom_site_label_1
_geom_bond_atom_site_label_2
_geom_bond_distance
_geom_bond_site_symmetry_2
_geom_bond_publ_flag
Cu1 O1 1.8799(14) . ?
Cu1 O2 1.8855(15) . ?
Cu1 N1 1.9184(17) . ?
Cu1 N2 1.9278(17) . ?
Cu1 Na1 3.3468(8) . ?
Na1 O1 2.3197(17) . ?
Na1 O8 2.368(2) . ?
Na1 O2 2.3743(16) . ?
Na1 O7 2.456(2) . ?
Na1 O3 2.5482(16) . ?
Na1 O5 2.549(2) . ?
Na1 O4 2.6388(17) . ?
Na1 N3 2.878(3) . ?
O1 C1 1.310(2) . ?
O2 C16 1.311(2) . ?
O3 C2 1.365(2) . ?
O3 C17 1.408(3) . ?
O4 C15 1.370(3) . ?
O4 C18 1.416(3) . ?
N1 C7 1.287(3) . ?
N1 C8 1.475(3) . ?
N2 C10 1.288(3) . ?
N2 C9 1.465(3) . ?
C1 C2 1.419(3) . ?
C1 C6 1.413(2) . ?
C2 C3 1.377(3) . ?
C3 C4 1.407(3) . ?
C4 C5 1.356(3) . ?
C5 C6 1.412(3) . ?
C6 C7 1.436(3) . ?
C8 C9 1.519(3) . ?
C10 C11 1.434(3) . ?
C11 C16 1.412(3) . ?
C11 C12 1.420(3) . ?
C12 C13 1.354(4) . ?
C13 C14 1.397(3) . ?
C14 C15 1.380(3) . ?
C15 C16 1.415(3) . ?
O5 N3 1.228(3) . ?
O6 N3 1.235(3) . ?
O7 N3 1.243(3) . ?
O8 C19 1.412(4) . ?
